data_4027533
loop_
_publ_author_name
'Rakesh Kumar'
'Barbara Zajc'

_publ_section_title
;
 Stereoselective Synthesis of Conjugated Fluoro Enynes
;
_journal_name_full 'Journal of Organic Chemistry'
_journal_page_first 8417
_journal_page_last 8427
_journal_paper_doi 10.1021/jo300971w
_journal_volume 77
_journal_year 2012
_chemical_formula_sum 'C13 H14 F N O2 S2 Si'
_chemical_formula_weight 327.46
_chemical_name_systematic
;
 ?
;
_space_group_IT_number 2
_symmetry_cell_setting triclinic
_symmetry_space_group_name_Hall '-P 1'
_symmetry_space_group_name_H-M 'P -1'
_atom_sites_solution_hydrogens geom
_atom_sites_solution_primary direct
_atom_sites_solution_secondary difmap
_audit_creation_method SHELXL-97
_cell_angle_alpha 74.66(3)
_cell_angle_beta 75.88(3)
_cell_angle_gamma 85.75(3)
_cell_formula_units_Z 2
_cell_length_a 6.9930(14)
_cell_length_b 8.7110(17)
_cell_length_c 13.512(3)
_cell_measurement_reflns_used 3520
_cell_measurement_temperature 100(2)
_cell_measurement_theta_max 27.62
_cell_measurement_theta_min 3.00
_cell_volume 769.8(3)
_computing_cell_refinement 'Bruker XSCANS'
_computing_data_collection 'Bruker XSCANS'
_computing_data_reduction 'Bruker SHELXTL'
_computing_molecular_graphics 'Bruker SHELXTL'
_computing_publication_material 'Bruker SHELXTL'
_computing_structure_refinement 'SHELXL-97 (Sheldrick, 1997)'
_computing_structure_solution 'SHELXS-97 (Sheldrick, 1990)'
_diffrn_ambient_temperature 100(2)
_diffrn_measured_fraction_theta_full 0.985
_diffrn_measured_fraction_theta_max 0.985
_diffrn_measurement_device_type 'Bruker-Nonius KappaCCD'
_diffrn_measurement_method '\w scans'
_diffrn_radiation_monochromator graphite
_diffrn_radiation_source 'fine-focus sealed tube'
_diffrn_radiation_type MoK\a
_diffrn_radiation_wavelength 0.71073
_diffrn_reflns_av_R_equivalents 0.0933
_diffrn_reflns_av_sigmaI/netI 0.0701
_diffrn_reflns_limit_h_max 9
_diffrn_reflns_limit_h_min -9
_diffrn_reflns_limit_k_max 11
_diffrn_reflns_limit_k_min -11
_diffrn_reflns_limit_l_max 17
_diffrn_reflns_limit_l_min -17
_diffrn_reflns_number 11977
_diffrn_reflns_theta_full 27.62
_diffrn_reflns_theta_max 27.62
_diffrn_reflns_theta_min 3.00
_exptl_absorpt_coefficient_mu 0.433
_exptl_absorpt_correction_T_max 0.9745
_exptl_absorpt_correction_T_min 0.8457
_exptl_absorpt_correction_type integration
_exptl_absorpt_process_details numerical
_exptl_crystal_colour white
_exptl_crystal_density_diffrn 1.413
_exptl_crystal_description plate
_exptl_crystal_F_000 340
_exptl_crystal_size_max 0.40
_exptl_crystal_size_mid 0.24
_exptl_crystal_size_min 0.06
_refine_diff_density_max 0.643
_refine_diff_density_min -0.460
_refine_diff_density_rms 0.081
_refine_ls_extinction_method none
_refine_ls_goodness_of_fit_ref 1.033
_refine_ls_hydrogen_treatment constr
_refine_ls_matrix_type full
_refine_ls_number_parameters 184
_refine_ls_number_reflns 3520
_refine_ls_number_restraints 0
_refine_ls_restrained_S_all 1.033
_refine_ls_R_factor_all 0.0706
_refine_ls_R_factor_gt 0.0487
_refine_ls_shift/su_max 0.001
_refine_ls_shift/su_mean 0.000
_refine_ls_structure_factor_coef Fsqd
_refine_ls_weighting_details 'calc w=1/[\s^2^(Fo^2^)+(0.0476P)^2^+0.6221P] where P=(Fo^2^+2Fc^2^)/3'
_refine_ls_weighting_scheme calc
_refine_ls_wR_factor_gt 0.1109
_refine_ls_wR_factor_ref 0.1215
_reflns_number_gt 2681
_reflns_number_total 3520
_reflns_threshold_expression >2sigma(I)
_cod_data_source_file jo300971w_si_002.cif
_cod_data_source_block x1748l
_cod_original_sg_symbol_Hall -P1
_cod_database_code 4027533

loop_
_symmetry_equiv_pos_as_xyz
'x, y, z'
'-x, -y, -z'

loop_
_atom_site_label
_atom_site_type_symbol
_atom_site_fract_x
_atom_site_fract_y
_atom_site_fract_z
_atom_site_U_iso_or_equiv
_atom_site_adp_type
_atom_site_occupancy
_atom_site_symmetry_multiplicity
_atom_site_calc_flag
_atom_site_refinement_flags
S1 S 0.38050(9) 0.03791(7) 0.18247(5) 0.02073(17) Uani 1 1 d .
S5 S 0.74760(9) 0.06750(7) 0.25589(5) 0.01953(17) Uani 1 1 d .
Si Si -0.06052(10) 0.59759(8) 0.17648(6) 0.02039(18) Uani 1 1 d .
F F 0.5490(2) 0.2793(2) 0.03960(13) 0.0339(4) Uani 1 1 d .
O1 O 0.1840(3) -0.0130(2) 0.23642(16) 0.0266(4) Uani 1 1 d .
O2 O 0.5180(3) -0.0655(2) 0.13282(16) 0.0288(5) Uani 1 1 d .
N12 N 0.3968(3) 0.1560(2) 0.34528(17) 0.0204(5) Uani 1 1 d .
C1 C 0.1088(4) 0.4351(3) 0.1425(2) 0.0224(6) Uani 1 1 d .
C2 C 0.2232(4) 0.3351(3) 0.1168(2) 0.0210(5) Uani 1 1 d .
C3 C 0.3624(4) 0.2185(3) 0.0794(2) 0.0227(6) Uani 1 1 d .
H3A H 0.3187 0.1885 0.0219 0.027 Uiso 1 1 calc R
C4 C 0.4955(3) 0.0969(3) 0.2696(2) 0.0188(5) Uani 1 1 d .
C6 C 0.7247(3) 0.1405(3) 0.36587(19) 0.0182(5) Uani 1 1 d .
C7 C 0.8701(4) 0.1601(3) 0.4161(2) 0.0219(6) Uani 1 1 d .
H7A H 1.0039 0.1327 0.3911 0.026 Uiso 1 1 calc R
C8 C 0.8124(4) 0.2204(3) 0.5033(2) 0.0268(6) Uani 1 1 d .
H8A H 0.9083 0.2328 0.5397 0.032 Uiso 1 1 calc R
C9 C 0.6156(4) 0.2643(3) 0.5401(2) 0.0280(6) Uani 1 1 d .
H9A H 0.5813 0.3069 0.6001 0.034 Uiso 1 1 calc R
C10 C 0.4724(4) 0.2465(3) 0.4904(2) 0.0252(6) Uani 1 1 d .
H10A H 0.3397 0.2769 0.5152 0.030 Uiso 1 1 calc R
C11 C 0.5255(4) 0.1825(3) 0.4024(2) 0.0207(5) Uani 1 1 d .
C12 C -0.0314(5) 0.6194(4) 0.3050(2) 0.0357(7) Uani 1 1 d .
H12B H 0.1085 0.6328 0.3010 0.054 Uiso 1 1 calc R
H12C H -0.0809 0.5240 0.3606 0.054 Uiso 1 1 calc R
H12D H -0.1063 0.7128 0.3212 0.054 Uiso 1 1 calc R
C13 C -0.3159(4) 0.5409(3) 0.1832(2) 0.0312(7) Uani 1 1 d .
H13A H -0.3600 0.4536 0.2462 0.047 Uiso 1 1 calc R
H13B H -0.3176 0.5063 0.1201 0.047 Uiso 1 1 calc R
H13C H -0.4045 0.6328 0.1870 0.047 Uiso 1 1 calc R
C14 C 0.0176(4) 0.7823(3) 0.0711(2) 0.0225(6) Uani 1 1 d .
H14A H -0.0797 0.8671 0.0811 0.034 Uiso 1 1 calc R
H14B H 0.0274 0.7623 0.0020 0.034 Uiso 1 1 calc R
H14C H 0.1463 0.8150 0.0747 0.034 Uiso 1 1 calc R

loop_
_atom_site_aniso_label
_atom_site_aniso_U_11
_atom_site_aniso_U_22
_atom_site_aniso_U_33
_atom_site_aniso_U_23
_atom_site_aniso_U_13
_atom_site_aniso_U_12
S1 0.0162(3) 0.0181(3) 0.0309(4) -0.0101(3) -0.0080(3) 0.0037(2)
S5 0.0129(3) 0.0231(3) 0.0240(3) -0.0095(3) -0.0040(3) 0.0028(2)
Si 0.0235(4) 0.0167(4) 0.0199(4) -0.0069(3) -0.0018(3) 0.0036(3)
F 0.0228(8) 0.0371(10) 0.0374(10) -0.0081(8) -0.0007(7) 0.0010(7)
O1 0.0187(9) 0.0230(10) 0.0390(11) -0.0064(8) -0.0097(8) -0.0026(7)
O2 0.0246(10) 0.0277(10) 0.0423(12) -0.0208(9) -0.0142(9) 0.0124(8)
N12 0.0166(10) 0.0181(11) 0.0249(12) -0.0041(9) -0.0036(9) 0.0007(8)
C1 0.0230(13) 0.0227(14) 0.0219(13) -0.0070(11) -0.0057(11) 0.0026(11)
C2 0.0207(13) 0.0202(13) 0.0227(14) -0.0062(11) -0.0061(11) 0.0022(10)
C3 0.0171(12) 0.0257(14) 0.0253(14) -0.0077(11) -0.0050(11) 0.0043(10)
C4 0.0123(11) 0.0188(13) 0.0245(13) -0.0055(10) -0.0035(10) 0.0014(9)
C6 0.0155(12) 0.0171(12) 0.0194(13) -0.0035(10) -0.0002(10) -0.0018(9)
C7 0.0180(12) 0.0248(14) 0.0218(13) -0.0032(11) -0.0052(11) -0.0011(10)
C8 0.0284(14) 0.0283(15) 0.0240(14) -0.0035(12) -0.0092(12) -0.0029(11)
C9 0.0351(16) 0.0288(15) 0.0190(14) -0.0068(11) -0.0033(12) -0.0018(12)
C10 0.0239(14) 0.0251(14) 0.0224(14) -0.0062(11) 0.0018(11) 0.0021(11)
C11 0.0201(13) 0.0168(12) 0.0215(13) -0.0010(10) -0.0019(11) -0.0008(10)
C12 0.060(2) 0.0271(15) 0.0197(14) -0.0089(12) -0.0065(14) 0.0050(14)
C13 0.0234(14) 0.0202(14) 0.0402(17) -0.0010(12) 0.0020(13) 0.0040(11)
C14 0.0237(13) 0.0206(13) 0.0226(13) -0.0072(11) -0.0027(11) 0.0007(10)

loop_
_atom_type_symbol
_atom_type_description
_atom_type_scat_dispersion_real
_atom_type_scat_dispersion_imag
_atom_type_scat_source
C C 0.0033 0.0016 'International Tables Vol C Tables 4.2.6.8 and 6.1.1.4'
H H 0.0000 0.0000 'International Tables Vol C Tables 4.2.6.8 and 6.1.1.4'
N N 0.0061 0.0033 'International Tables Vol C Tables 4.2.6.8 and 6.1.1.4'
O O 0.0106 0.0060 'International Tables Vol C Tables 4.2.6.8 and 6.1.1.4'
F F 0.0171 0.0103 'International Tables Vol C Tables 4.2.6.8 and 6.1.1.4'
Si Si 0.0817 0.0704 'International Tables Vol C Tables 4.2.6.8 and 6.1.1.4'
S S 0.1246 0.1234 'International Tables Vol C Tables 4.2.6.8 and 6.1.1.4'

loop_
_geom_angle_atom_site_label_1
_geom_angle_atom_site_label_2
_geom_angle_atom_site_label_3
_geom_angle
O1 S1 O2 120.72(12)
O1 S1 C4 109.46(12)
O2 S1 C4 106.51(11)
O1 S1 C3 107.49(12)
O2 S1 C3 106.35(12)
C4 S1 C3 105.28(12)
C4 S5 C6 87.72(12)
C12 Si C1 107.28(13)
C12 Si C14 110.27(13)
C1 Si C14 107.34(12)
C12 Si C13 112.20(15)
C1 Si C13 107.86(13)
C14 Si C13 111.64(13)
C4 N12 C11 108.6(2)
C2 C1 Si 177.0(2)
C1 C2 C3 176.8(3)
F C3 C2 111.4(2)
F C3 S1 106.70(16)
C2 C3 S1 113.23(19)
N12 C4 S5 118.87(19)
N12 C4 S1 122.18(18)
S5 C4 S1 118.90(14)
C7 C6 C11 121.4(2)
C7 C6 S5 129.04(19)
C11 C6 S5 109.56(19)
C8 C7 C6 117.5(2)
C7 C8 C9 121.9(3)
C10 C9 C8 120.8(3)
C9 C10 C11 118.8(2)
N12 C11 C10 125.2(2)
N12 C11 C6 115.2(2)
C10 C11 C6 119.6(2)

loop_
_geom_bond_atom_site_label_1
_geom_bond_atom_site_label_2
_geom_bond_distance
S1 O1 1.4304(19)
S1 O2 1.4363(19)
S1 C4 1.772(3)
S1 C3 1.824(3)
S5 C4 1.734(2)
S5 C6 1.734(3)
Si C12 1.856(3)
Si C1 1.857(3)
Si C14 1.858(3)
Si C13 1.863(3)
F C3 1.372(3)
N12 C4 1.292(3)
N12 C11 1.387(3)
C1 C2 1.200(3)
C2 C3 1.456(3)
C6 C7 1.395(4)
C6 C11 1.415(3)
C7 C8 1.375(4)
C8 C9 1.406(4)
C9 C10 1.373(4)
C10 C11 1.403(4)
